data_2310727
loop_
_publ_author_name
'Austin, A.E.'

_publ_section_title
;
 Carbon positions in uranium carbides
;
_journal_name_full 'Acta Crystallographica (1,1948-23,1967)'
_journal_page_first 159
_journal_page_last 161
_journal_volume 12
_journal_year 1959
_chemical_formula_sum 'C2 U'
_chemical_name_systematic 'U C2'
_space_group_IT_number 139
_symmetry_space_group_name_Hall '-I 4 2'
_symmetry_space_group_name_H-M 'I 4/m m m'
_cell_angle_alpha 90
_cell_angle_beta 90
_cell_angle_gamma 90
_cell_formula_units_Z 2
_cell_length_a 3.509
_cell_length_b 3.509
_cell_length_c 5.98
_cell_volume 73.632
_citation_journal_id_ASTM ACCRA9
_cod_data_source_file Austin_ACCRA9_1959_1359.cif
_cod_data_source_block C2U1
_cod_original_cell_volume 73.63223
_cod_original_formula_sum 'C2 U1'
_cod_database_code 2310727

loop_
_symmetry_equiv_pos_as_xyz
x,y,z
-y,x,z
-x,-y,z
y,-x,z
x,-y,-z
y,x,-z
-x,y,-z
-y,-x,-z
-x,-y,-z
y,-x,-z
x,y,-z
-y,x,-z
-x,y,z
-y,-x,z
x,-y,z
y,x,z
x+1/2,y+1/2,z+1/2
-y+1/2,x+1/2,z+1/2
-x+1/2,-y+1/2,z+1/2
y+1/2,-x+1/2,z+1/2
x+1/2,-y+1/2,-z+1/2
y+1/2,x+1/2,-z+1/2
-x+1/2,y+1/2,-z+1/2
-y+1/2,-x+1/2,-z+1/2
-x+1/2,-y+1/2,-z+1/2
y+1/2,-x+1/2,-z+1/2
x+1/2,y+1/2,-z+1/2
-y+1/2,x+1/2,-z+1/2
-x+1/2,y+1/2,z+1/2
-y+1/2,-x+1/2,z+1/2
x+1/2,-y+1/2,z+1/2
y+1/2,x+1/2,z+1/2

loop_
_atom_site_label
_atom_site_type_symbol
_atom_site_fract_x
_atom_site_fract_y
_atom_site_fract_z
_atom_site_occupancy
_atom_site_U_iso_or_equiv
C1 C 0 0 0.388 1 0.0
U1 U 0 0 0 1 0.0
